data_1576534
loop_
_publ_author_name
'Coomber, D.'
'Rusli, O.'
'Sharma, H.'
'Lee, H. E.'
'Evans, J. D.'
'Rijs, N. J.'
'Hua, C.'
'Pfeffer, F.'

_publ_section_title
;
 A new class of customisable stable boronic ester assemblies.
;
_journal_issue 14
_journal_name_full 'Chemical science'
_journal_page_first 6939
_journal_page_last 6948
_journal_paper_doi 10.1039/d5sc08385k
_journal_volume 17
_journal_year 2026
_chemical_formula_moiety '0.008(C236 H208 B8 O48), 0.154[C2H6SO]'
_chemical_formula_sum 'C233.37 H206.28 B8 O48'
_chemical_formula_weight 3865.19
_space_group_crystal_system cubic
_space_group_IT_number 197
_space_group_name_Hall 'I 2 2 3'
_space_group_name_H-M_alt 'I 2 3'
_atom_sites_solution_hydrogens geom
_atom_sites_solution_primary direct
_audit_block_doi 10.5517/ccdc.csd.cc2pk7wd
_audit_creation_date 2025-08-28
_audit_creation_method
;
Olex2 1.5
(compiled 2025.07.13 svn.rb7424aed for OlexSys, GUI svn.r7314)
;
_audit_update_record
;
2025-09-18 deposited with the CCDC.	2026-02-05 downloaded from the CCDC.
;
_cell_angle_alpha 90
_cell_angle_beta 90
_cell_angle_gamma 90
_cell_formula_units_Z 6
_cell_length_a 33.899(4)
_cell_length_b 33.899(4)
_cell_length_c 33.899(4)
_cell_measurement_reflns_used 4917
_cell_measurement_temperature 100(2)
_cell_measurement_theta_max 20.91
_cell_measurement_theta_min 0.87
_cell_volume 38955(8)
_computing_cell_refinement 'XDS (Kabsch, 2010)'
_computing_data_collection 'AS QEGUI'
_computing_data_reduction 'XDS (Kabsch, 2010)'
_computing_molecular_graphics 'Olex2 1.5 (Dolomanov et al., 2009)'
_computing_publication_material 'Olex2 1.5 (Dolomanov et al., 2009)'
_computing_structure_refinement 'SHELXL 2018/3 (Sheldrick, 2015)'
_computing_structure_solution 'SHELXS  (Sheldrick, 2008)'
_diffrn_ambient_temperature 100(2)
_diffrn_detector_area_resol_mean 13.3
_diffrn_measured_fraction_theta_full 0.990
_diffrn_measured_fraction_theta_max 0.993
_diffrn_measurement_device_type 'MX2 Beamline Australian Synchrotron'
_diffrn_measurement_method 'Omega Scan'
_diffrn_radiation_type Synchrotron
_diffrn_radiation_wavelength 0.710922
_diffrn_reflns_av_R_equivalents 0.0640
_diffrn_reflns_av_unetI/netI 0.0264
_diffrn_reflns_Laue_measured_fraction_full 0.990
_diffrn_reflns_Laue_measured_fraction_max 0.993
_diffrn_reflns_limit_h_max 45
_diffrn_reflns_limit_h_min -45
_diffrn_reflns_limit_k_max 45
_diffrn_reflns_limit_k_min -45
_diffrn_reflns_limit_l_max 44
_diffrn_reflns_limit_l_min -44
_diffrn_reflns_number 314045
_diffrn_reflns_point_group_measured_fraction_full 0.993
_diffrn_reflns_point_group_measured_fraction_max 0.995
_diffrn_reflns_theta_full 25.249
_diffrn_reflns_theta_max 28.284
_diffrn_reflns_theta_min 0.850
_diffrn_source 'MX2 Beamline Australian Synchrotron'
_diffrn_standards_number 0
_exptl_absorpt_coefficient_mu 0.068
_exptl_absorpt_correction_T_max 0.4345
_exptl_absorpt_correction_T_min 0.3284
_exptl_absorpt_correction_type multi-scan
_exptl_absorpt_process_details 'sadabs (Bruker, 2001)'
_exptl_crystal_colour 'clear colourless'
_exptl_crystal_colour_lustre clear
_exptl_crystal_colour_primary colourless
_exptl_crystal_density_diffrn 0.989
_exptl_crystal_description cube
_exptl_crystal_F_000 12183
_exptl_crystal_recrystallization_method
'Slow evaporation of DCM/Acetone from a solution of the compound in DMSO/DCO/Acetone'
_exptl_crystal_size_max 0.3
_exptl_crystal_size_mid 0.3
_exptl_crystal_size_min 0.3
_refine_diff_density_max 0.599
_refine_diff_density_min -0.422
_refine_diff_density_rms 0.122
_refine_ls_abs_structure_details
;
 Refined as an inversion twin.
;
_refine_ls_abs_structure_Flack 1(2)
_refine_ls_extinction_coef 0.0020(4)
_refine_ls_extinction_expression Fc^*^=kFc[1+0.001xFc^2^\l^3^/sin(2\q)]^-1/4^
_refine_ls_extinction_method 'SHELXL-2018/3 (Sheldrick 2018)'
_refine_ls_goodness_of_fit_ref 1.681
_refine_ls_hydrogen_treatment constr
_refine_ls_matrix_type full
_refine_ls_number_parameters 636
_refine_ls_number_reflns 16076
_refine_ls_number_restraints 476
_refine_ls_restrained_S_all 1.696
_refine_ls_R_factor_all 0.1715
_refine_ls_R_factor_gt 0.1543
_refine_ls_shift/su_max 0.000
_refine_ls_shift/su_mean 0.000
_refine_ls_structure_factor_coef Fsqd
_refine_ls_weighting_details 'w=1/[\s^2^(Fo^2^)+(0.2000P)^2^] where P=(Fo^2^+2Fc^2^)/3'
_refine_ls_weighting_scheme calc
_refine_ls_wR_factor_gt 0.3829
_refine_ls_wR_factor_ref 0.4208
_reflns_Friedel_coverage 0.910
_reflns_Friedel_fraction_full 0.996
_reflns_Friedel_fraction_max 0.997
_reflns_number_gt 10445
_reflns_number_total 16076
_reflns_threshold_expression 'I > 2\s(I)'
_cod_data_source_file d5sc08385k2.cif
_cod_data_source_block 9_again
_cod_depositor_comments 'Adding full bibliography for 1576533--1576537.cif.'
_cod_original_cell_volume 38953(13)
_cod_original_sg_symbol_H-M I23
_cod_database_code 1576534
_shelx_shelxl_version_number 2018/3
_shelx_space_group_comment
;
The symmetry employed for this shelxl refinement is uniquely defined
by the following loop, which should always be used as a source of
symmetry information in preference to the above space-group names.
They are only intended as comments.
;
_shelx_estimated_absorpt_t_max 0.980
_shelx_estimated_absorpt_t_min 0.980
_olex2_refinement_description
;
1. Twinned data refinement
 Scales: 0(2)
 1(2)
2. Fixed Uiso
 At 1.2 times of:
  All C(H) groups, All C(H,H) groups
3. Restrained distances
 C60-C61 = C57-C58 = C58-C59
 1.37 with sigma of 0.02
 C60-C59
 1.38 with sigma of 0.02
 C61-C56 = C56-C57
 1.36 with sigma of 0.02
 C43-C42 = C46-C45 = C45-C44
 1.37 with sigma of 0.02
 C43-C44
 1.38 with sigma of 0.02
 C42-C47 = C47-C46
 1.36 with sigma of 0.02
 C37-C36 = C40-C39 = C39-C38
 1.37 with sigma of 0.02
 C37-C38
 1.38 with sigma of 0.02
 C36-C35 = C35-C40
 1.36 with sigma of 0.02
 C49-C50 = C52-C53 = C53-C54
 1.37 with sigma of 0.02
 C49-C54
 1.38 with sigma of 0.02
 C50-C51 = C51-C52
 1.36 with sigma of 0.02
 B2-O13
 1.377 with sigma of 0.02
 C24-C26
 1.573 with sigma of 0.02
 C60-C56 = C56-C58 = C57-C59
 2.37 with sigma of 0.04
 C60-C58
 2.38 with sigma of 0.04
 C61-C57
 2.36 with sigma of 0.04
 C43-C47 = C47-C45 = C46-C44
 2.37 with sigma of 0.04
 C43-C45
 2.38 with sigma of 0.04
 C42-C46
 2.36 with sigma of 0.04
 C37-C35 = C35-C39 = C40-C38
 2.37 with sigma of 0.04
 C37-C39
 2.38 with sigma of 0.04
 C36-C40
 2.36 with sigma of 0.04
 C49-C51 = C51-C53 = C52-C54
 2.37 with sigma of 0.04
 C49-C53
 2.38 with sigma of 0.04
 C50-C52
 2.36 with sigma of 0.04
 C60-C61 \\sim C61-C56 \\sim C56-C57 \\sim C57-C58 \\sim C58-C59 \\sim C59-C60
 with sigma of 0.02
 C60-C58 \\sim C60-C56 \\sim C58-C56 \\sim C57-C61 \\sim C57-C59 \\sim C59-C61
 with sigma of 0.04
 C43-C42 \\sim C42-C47 \\sim C47-C46 \\sim C46-C45 \\sim C45-C44 \\sim C44-C43
 with sigma of 0.02
 C43-C45 \\sim C43-C47 \\sim C45-C47 \\sim C46-C42 \\sim C46-C44 \\sim C44-C42
 with sigma of 0.04
 C37-C36 \\sim C36-C35 \\sim C35-C40 \\sim C40-C39 \\sim C39-C38 \\sim C38-C37
 with sigma of 0.02
 C37-C39 \\sim C37-C35 \\sim C39-C35 \\sim C40-C36 \\sim C40-C38 \\sim C38-C36
 with sigma of 0.04
 C49-C50 \\sim C50-C51 \\sim C51-C52 \\sim C52-C53 \\sim C53-C54 \\sim C54-C49
 with sigma of 0.02
 C49-C53 \\sim C49-C51 \\sim C53-C51 \\sim C52-C50 \\sim C52-C54 \\sim C54-C50
 with sigma of 0.04
4. Restrained planarity
 C60, C61, C56, C57, C58, C59
 with sigma of 0.1
 C43, C42, C47, C46, C45, C44
 with sigma of 0.1
 C23, B3, O12, O11, C22
 with sigma of 0.1
 C37, C36, C35, C40, C39, C38
 with sigma of 0.1
 C49, C50, C51, C52, C53, C54
 with sigma of 0.1
 C65, C66, C76, B3
 with sigma of 0.1
 C66, C65, C76, C66_$1, C65_$1, C76_$1
 with sigma of 0.1
 O13, B2, C25, C27, O14
 with sigma of 0.1
 C24, O14, B2, O13, C26
 with sigma of 0.1
5. Uiso/Uaniso restraints and constraints
C60 \\sim C61 \\sim C56 \\sim C57 \\sim C58 \\sim C59: within 2A with sigma of
0.04 and sigma for terminal atoms of 0.08 within 2A
C43 \\sim C42 \\sim C47 \\sim C46 \\sim C45 \\sim C44: within 2A with sigma of
0.04 and sigma for terminal atoms of 0.08 within 2A
C37 \\sim C36 \\sim C35 \\sim C40 \\sim C39 \\sim C38: within 2A with sigma of
0.04 and sigma for terminal atoms of 0.08 within 2A
C49 \\sim C50 \\sim C51 \\sim C52 \\sim C53 \\sim C54: within 2A with sigma of
0.04 and sigma for terminal atoms of 0.08 within 2A
Uanis(C19) = Uanis(C31) = Uanis(O7) = Uanis(C48) = Uanis(O8)
Uanis(C66) = Uanis(C65)
Uanis(C23) = Uanis(C22) = Uanis(C4) = Uanis(C5)
Uanis(O12) = Uanis(O11) = Uanis(O1) = Uanis(O2)
Uanis(B3) = Uanis(B1)
Uanis(C76) = Uanis(C65) = Uanis(C66) = Uanis(C2) = Uanis(C3) = Uanis(C1)
Uanis(C64) = Uanis(C63) = Uanis(C62) = Uanis(C2) = Uanis(C3) = Uanis(C1)
Uanis(B2) = Uanis(B3)
Uanis(C24) = Uanis(C26)
6. Rigid body (RIGU) restrains
 C60, C61, C56, C57, C58, C59
 with sigma for 1-2 distances of 0.004 and sigma for 1-3 distances of 0.004
 C43, C42, C47, C46, C45, C44
 with sigma for 1-2 distances of 0.004 and sigma for 1-3 distances of 0.004
 C37, C36, C35, C40, C39, C38
 with sigma for 1-2 distances of 0.004 and sigma for 1-3 distances of 0.004
 C49, C50, C51, C52, C53, C54
 with sigma for 1-2 distances of 0.004 and sigma for 1-3 distances of 0.004
7. Others
 Sof(C63)=Sof(H63)=FVAR(1)
 Sof(C62)=Sof(H62)=FVAR(2)
 Fixed Sof: O12(0.5) C23(0.5) H23(0.5) C21(0.5) H21(0.5) C20(0.5) H20(0.5)
 C28(0.5) H28A(0.5) H28B(0.5) C65(0.5) H65(0.5) C22(0.5) H22(0.5) O11(0.5)
 C76(0.5) B3(0.5) C66(0.5) H66(0.5) O14(0.5) O13(0.5) C27(0.5) H27(0.5)
 C25(0.5) H25(0.5) B2(0.5) C29(0.5) H29A(0.5) H29B(0.5) C24(0.5) H24(0.5)
 C26(0.5) H26(0.5)
8.a Ternary CH refined with riding coordinates:
 C4(H4), C12(H12), C5(H5), C11(H11), C16(H16), C14(H14), C6(H6), C7(H7),
 C13(H13), C23(H23), C17(H17), C21(H21), C20(H20), C22(H22), C27(H27), C25(H25),
  C24(H24), C26(H26)
8.b Secondary CH2 refined with riding coordinates:
 C10(H10A,H10B), C55(H55A,H55B), C15(H15A,H15B), C28(H28A,H28B), C48(H48A,
 H48B), C41(H41A,H41B), C34(H34A,H34B), C29(H29A,H29B)
8.c Aromatic/amide H refined with riding coordinates:
 C1(H1), C3(H3), C65(H65), C60(H60), C61(H61), C57(H57), C58(H58), C59(H59),
 C43(H43), C47(H47), C46(H46), C45(H45), C44(H44), C37(H37), C36(H36), C40(H40),
  C39(H39), C38(H38), C50(H50), C51(H51), C52(H52), C53(H53), C54(H54),
 C66(H66), C63(H63), C62(H62)
;
_smtbx_masks_void_probe_radius 1.2
_smtbx_masks_void_truncation_radius 1.2
_olex2_exptl_crystal_mounting_method 'Cold mounted (-20) over dry ice onto nylon hoops using paratone oil.'
_olex2_submission_special_instructions 'No special instructions were received'

loop_
_space_group_symop_operation_xyz
'x, y, z'
'z, x, y'
'y, z, x'
'-y, -z, x'
'z, -x, -y'
'-y, z, -x'
'-z, -x, y'
'-z, x, -y'
'y, -z, -x'
'-x, -y, z'
'x, -y, -z'
'-x, y, -z'
'x+1/2, y+1/2, z+1/2'
'z+1/2, x+1/2, y+1/2'
'y+1/2, z+1/2, x+1/2'
'-y+1/2, -z+1/2, x+1/2'
'z+1/2, -x+1/2, -y+1/2'
'-y+1/2, z+1/2, -x+1/2'
'-z+1/2, -x+1/2, y+1/2'
'-z+1/2, x+1/2, -y+1/2'
'y+1/2, -z+1/2, -x+1/2'
'-x+1/2, -y+1/2, z+1/2'
'x+1/2, -y+1/2, -z+1/2'
'-x+1/2, y+1/2, -z+1/2'

loop_
_atom_site_label
_atom_site_type_symbol
_atom_site_fract_x
_atom_site_fract_y
_atom_site_fract_z
_atom_site_U_iso_or_equiv
_atom_site_adp_type
_atom_site_occupancy
_atom_site_site_symmetry_order
_atom_site_calc_flag
_atom_site_refinement_flags_posn
_atom_site_refinement_flags_adp
_atom_site_refinement_flags_occupancy
_atom_site_disorder_assembly
_atom_site_disorder_group
O2 O 0.11001(12) 0.83108(13) 0.46737(11) 0.1067(7) Uani 1 1 d . . . . .
O1 O 0.10659(12) 0.82519(13) 0.53442(11) 0.1067(7) Uani 1 1 d . . . . .
C4 C 0.14714(15) 0.81610(16) 0.52466(16) 0.0970(8) Uani 1 1 d . . . . .
H4 H 0.155304 0.789414 0.534212 0.116 Uiso 1 1 calc R U . . .
C2 C 0.04187(19) 0.8383(2) 0.5007(2) 0.1132(8) Uani 1 1 d . . . . .
C12 C 0.22938(15) 0.79174(15) 0.52917(15) 0.0960(11) Uani 1 1 d . . . . .
H12 H 0.208263 0.773903 0.539469 0.115 Uiso 1 1 calc R U . . .
C5 C 0.14890(15) 0.81963(16) 0.47853(15) 0.0970(8) Uani 1 1 d . . . . .
H5 H 0.157619 0.794643 0.465500 0.116 Uiso 1 1 calc R U . . .
C11 C 0.22947(16) 0.79437(16) 0.48297(16) 0.0989(12) Uani 1 1 d . . . . .
H11 H 0.207933 0.778737 0.470244 0.119 Uiso 1 1 calc R U . . .
O4 O 0.25214(16) 0.86144(15) 0.42921(16) 0.1271(14) Uani 1 1 d . . . . .
B1 B 0.0865(2) 0.8326(2) 0.5002(3) 0.1153(14) Uani 1 1 d . . . . .
C16 C 0.2691(2) 0.7358(2) 0.48072(19) 0.1150(15) Uani 1 1 d . . . . .
H16 H 0.245942 0.723034 0.467600 0.138 Uiso 1 1 calc R U . . .
C1 C 0.01987(19) 0.8397(2) 0.46420(19) 0.1132(8) Uani 1 1 d . . . . .
H1 H 0.033547 0.842264 0.439870 0.136 Uiso 1 1 calc R U . . .
C10 C 0.16790(18) 0.88033(15) 0.50718(17) 0.1028(13) Uani 1 1 d . . . . .
H10A H 0.140364 0.890017 0.506232 0.123 Uiso 1 1 calc R U . . .
H10B H 0.186386 0.902777 0.509855 0.123 Uiso 1 1 calc R U . . .
C14 C 0.26952(18) 0.77798(19) 0.5396(2) 0.1130(15) Uani 1 1 d . . . . .
H14 H 0.278176 0.782795 0.567369 0.136 Uiso 1 1 calc R U . . .
C18 C 0.3062(3) 0.7106(3) 0.4782(3) 0.141(3) Uani 1 1 d . . . . .
C8 C 0.21816(17) 0.83674(15) 0.53290(16) 0.1002(12) Uani 1 1 d . . . . .
C6 C 0.17424(16) 0.84837(15) 0.53920(15) 0.0965(11) Uani 1 1 d . . . . .
H6 H 0.168170 0.857573 0.566568 0.116 Uiso 1 1 calc R U . . .
O3 O 0.26756(18) 0.89251(17) 0.48494(17) 0.1372(17) Uani 1 1 d . . . . .
O12 O 0.2722(3) 0.6083(3) 0.5331(2) 0.1067(7) Uani 0.5 1 d . . P A 1
C3 C 0.0206(2) 0.8374(2) 0.53575(19) 0.1132(8) Uani 1 1 d . . . . .
H3 H 0.034268 0.835138 0.560098 0.136 Uiso 1 1 calc R U . . .
C7 C 0.17806(16) 0.85352(17) 0.47256(17) 0.1011(12) Uani 1 1 d . . . . .
H7 H 0.176636 0.866489 0.446102 0.121 Uiso 1 1 calc R U . . .
C32 C 0.25020(18) 0.86705(19) 0.46818(18) 0.1096(15) Uani 1 1 d . . . . .
C13 C 0.27154(17) 0.7797(2) 0.4721(2) 0.1136(16) Uani 1 1 d . . . . .
H13 H 0.281242 0.787112 0.445283 0.136 Uiso 1 1 calc R U . . .
C23 C 0.2932(5) 0.6642(5) 0.5346(4) 0.0970(8) Uani 0.5 1 d . . P B 2
H23 H 0.298258 0.656666 0.562698 0.116 Uiso 0.5 1 calc R U P B 2
C33 C 0.2426(2) 0.86356(18) 0.5586(2) 0.1124(15) Uani 1 1 d . . . . .
C17 C 0.2668(2) 0.7334(2) 0.52627(18) 0.1155(16) Uani 1 1 d . . . . .
H17 H 0.242805 0.719445 0.536268 0.139 Uiso 1 1 calc R U . . .
C21 C 0.3117(4) 0.6697(3) 0.5378(4) 0.106(3) Uani 0.5 1 d . . P A 1
H21 H 0.323601 0.662336 0.563762 0.127 Uiso 0.5 1 calc R U P A 1
C20 C 0.3148(6) 0.6705(4) 0.4701(5) 0.122(4) Uani 0.5 1 d . . P A 1
H20 H 0.329390 0.664976 0.445019 0.146 Uiso 0.5 1 calc R U P A 1
C55 C 0.2509(4) 0.9220(4) 0.5927(4) 0.170(4) Uani 1 1 d . . . . .
H55A H 0.278276 0.924397 0.582692 0.204 Uiso 1 1 calc R U . . .
H55B H 0.251516 0.909723 0.619186 0.204 Uiso 1 1 calc R U . . .
O5 O 0.2694(2) 0.85193(17) 0.57786(19) 0.1434(19) Uani 1 1 d . . . . .
C15 C 0.29511(17) 0.7966(2) 0.5071(2) 0.1186(18) Uani 1 1 d . . . . .
H15A H 0.322681 0.787010 0.507642 0.142 Uiso 1 1 calc R U . . .
H15B H 0.294647 0.825803 0.507816 0.142 Uiso 1 1 calc R U . . .
C28 C 0.3249(13) 0.6503(10) 0.5003(11) 0.207(16) Uani 0.5 1 d . . P A 1
H28A H 0.353999 0.647345 0.500688 0.248 Uiso 0.5 1 calc R U P A 1
H28B H 0.313179 0.623641 0.498569 0.248 Uiso 0.5 1 calc R U P A 1
O10 O 0.3407(3) 0.7498(5) 0.4330(3) 0.244(7) Uani 1 1 d . . . . .
C48 C 0.3626(5) 0.7498(7) 0.6107(7) 0.215(3) Uani 1 1 d . . . . .
H48A H 0.387546 0.735166 0.606619 0.258 Uiso 1 1 calc R U . . .
H48B H 0.354524 0.745944 0.638467 0.258 Uiso 1 1 calc R U . . .
C65 C 0.2731(3) 0.5200(4) 0.4616(4) 0.1132(8) Uani 0.5 1 d . . P A 1
H65 H 0.273685 0.533279 0.436960 0.136 Uiso 0.5 1 calc R U P A 1
C9 C 0.22047(15) 0.84002(17) 0.48523(17) 0.1023(13) Uani 1 1 d . . . . .
C22 C 0.2957(4) 0.6628(5) 0.4678(4) 0.0970(8) Uani 0.5 1 d . . P B 2
H22 H 0.300863 0.656033 0.439544 0.116 Uiso 0.5 1 calc R U P B 2
C31 C 0.3416(6) 0.7291(7) 0.5499(7) 0.215(3) Uani 1 1 d . . . . .
C41 C 0.2790(3) 0.8868(3) 0.4069(3) 0.142(3) Uani 1 1 d . . . . .
H41A H 0.306695 0.881022 0.414095 0.170 Uiso 1 1 calc R U . . .
H41B H 0.273544 0.914885 0.412673 0.170 Uiso 1 1 calc R U . . .
O7 O 0.3318(3) 0.7326(4) 0.5846(4) 0.215(3) Uani 1 1 d . . . . .
O11 O 0.2713(3) 0.6091(3) 0.4639(2) 0.1067(7) Uani 0.5 1 d . . P A 1
C19 C 0.3062(5) 0.7072(7) 0.5279(7) 0.215(3) Uani 1 1 d . . . . .
C76 C 0.2705(4) 0.5416(4) 0.5023(4) 0.1132(8) Uani 0.5 1 d . . P A 1
O8 O 0.3693(4) 0.7386(4) 0.5330(4) 0.215(3) Uani 1 1 d . . . . .
C30 C 0.3420(3) 0.7238(3) 0.4581(4) 0.156(3) Uani 1 1 d . . . . .
O9 O 0.3776(4) 0.7219(6) 0.4768(6) 0.287(10) Uani 1 1 d . . . . .
B3 B 0.2669(4) 0.5864(4) 0.5008(5) 0.1153(14) Uani 0.5 1 d . . P A 1
O6 O 0.22657(19) 0.89934(18) 0.56571(19) 0.1429(18) Uani 1 1 d . . . . .
C60 C 0.2180(5) 1.0228(4) 0.5528(5) 0.206(5) Uani 1 1 d D U . . .
H60 H 0.221895 1.036754 0.528763 0.247 Uiso 1 1 calc R U . . .
C61 C 0.2338(3) 0.9849(3) 0.5598(3) 0.163(3) Uani 1 1 d D U . . .
H61 H 0.248441 0.973344 0.538940 0.196 Uiso 1 1 calc R U . . .
C56 C 0.2302(3) 0.9628(3) 0.5939(3) 0.161(3) Uani 1 1 d D U . . .
C57 C 0.2096(4) 0.9798(3) 0.6263(4) 0.180(4) Uani 1 1 d D U . . .
H57 H 0.204951 0.966187 0.650366 0.215 Uiso 1 1 calc R U . . .
C58 C 0.1970(5) 1.0177(4) 0.6198(4) 0.197(5) Uani 1 1 d D U . . .
H58 H 0.187715 1.031727 0.642248 0.236 Uiso 1 1 calc R U . . .
C59 C 0.1961(6) 1.0379(4) 0.5846(5) 0.205(5) Uani 1 1 d D U . . .
H59 H 0.181179 1.061468 0.581820 0.246 Uiso 1 1 calc R U . . .
C43 C 0.2369(4) 0.8854(3) 0.3454(2) 0.176(4) Uani 1 1 d D U . . .
H43 H 0.215027 0.893028 0.361167 0.211 Uiso 1 1 calc R U . . .
C42 C 0.2720(3) 0.8780(2) 0.3619(3) 0.145(3) Uani 1 1 d D U . . .
C47 C 0.3042(5) 0.8652(4) 0.3412(5) 0.234(7) Uani 1 1 d D U . . .
H47 H 0.328943 0.861645 0.353988 0.281 Uiso 1 1 calc R U . . .
C46 C 0.3001(7) 0.8577(7) 0.3017(5) 0.292(10) Uani 1 1 d D U . . .
H46 H 0.320482 0.845596 0.286824 0.351 Uiso 1 1 calc R U . . .
C45 C 0.2649(7) 0.8686(6) 0.2846(4) 0.287(10) Uani 1 1 d D U . . .
H45 H 0.263026 0.866829 0.256728 0.344 Uiso 1 1 calc R U . . .
C44 C 0.2328(6) 0.8816(3) 0.3045(3) 0.232(7) Uani 1 1 d D U . . .
H44 H 0.208865 0.887837 0.291377 0.279 Uiso 1 1 calc R U . . .
C34 C 0.3775(6) 0.7632(7) 0.4109(6) 0.242(10) Uani 1 1 d . . . . .
H34A H 0.374894 0.756089 0.382651 0.290 Uiso 1 1 calc R U . . .
H34B H 0.400774 0.749035 0.421514 0.290 Uiso 1 1 calc R U . . .
C37 C 0.4028(8) 0.8684(6) 0.3801(7) 0.300(12) Uani 1 1 d D U . . .
H37 H 0.410683 0.881259 0.356494 0.360 Uiso 1 1 calc R U . . .
C36 C 0.3952(7) 0.8287(6) 0.3810(6) 0.283(10) Uani 1 1 d D U . . .
H36 H 0.397517 0.814118 0.357134 0.340 Uiso 1 1 calc R U . . .
C35 C 0.3845(4) 0.8092(5) 0.4146(5) 0.251(8) Uani 1 1 d D U . . .
C40 C 0.3815(4) 0.8292(5) 0.4492(5) 0.247(8) Uani 1 1 d D U . . .
H40 H 0.375453 0.816029 0.473162 0.297 Uiso 1 1 calc R U . . .
C39 C 0.3877(4) 0.8690(5) 0.4479(6) 0.259(9) Uani 1 1 d D U . . .
H39 H 0.384254 0.883761 0.471460 0.311 Uiso 1 1 calc R U . . .
C38 C 0.3985(6) 0.8887(6) 0.4143(7) 0.274(10) Uani 1 1 d D U . . .
H38 H 0.403071 0.916316 0.414993 0.329 Uiso 1 1 calc R U . . .
C49 C 0.3713(6) 0.7984(6) 0.6033(6) 0.254(8) Uani 1 1 d D U . . .
C50 C 0.3432(7) 0.8269(6) 0.6062(8) 0.304(12) Uani 1 1 d D U . . .
H50 H 0.316912 0.819062 0.611987 0.364 Uiso 1 1 calc R U . . .
C51 C 0.3505(8) 0.8653(6) 0.6014(10) 0.309(13) Uani 1 1 d D U . . .
H51 H 0.329632 0.883715 0.604872 0.371 Uiso 1 1 calc R U . . .
C52 C 0.3868(10) 0.8785(7) 0.5918(13) 0.347(15) Uani 1 1 d D U . . .
H52 H 0.393460 0.905706 0.590582 0.417 Uiso 1 1 calc R U . . .
C53 C 0.4130(7) 0.8489(7) 0.5840(9) 0.293(10) Uani 1 1 d D U . . .
H53 H 0.433312 0.852178 0.564967 0.352 Uiso 1 1 calc R U . . .
C54 C 0.4091(7) 0.8139(8) 0.6047(10) 0.306(12) Uani 1 1 d D U . . .
H54 H 0.430276 0.801653 0.618460 0.367 Uiso 1 1 calc R U . . .
C66 C 0.2745(4) 0.4807(4) 0.4655(4) 0.1132(8) Uani 0.5 1 d . . P A 1
H66 H 0.279000 0.466538 0.441673 0.136 Uiso 0.5 1 calc R U P A 1
O14 O 0.2468(4) 0.6081(5) 0.4614(6) 0.161(5) Uani 0.5 1 d . . P B 2
O13 O 0.2517(3) 0.6085(4) 0.5335(4) 0.139(4) Uani 0.5 1 d D . P B 2
C64 C 0.2499(8) 0.5442(8) 0.5064(7) 0.1132(8) Uani 0.274(19) 1 d . . . B 2
C63 C 0.2470(7) 0.5189(7) 0.4668(6) 0.1132(8) Uani 0.304(19) 1 d . . P B 2
H63 H 0.242091 0.533294 0.443244 0.136 Uiso 0.304(19) 1 calc R U P B 2
C62 C 0.2510(8) 0.4777(8) 0.4624(7) 0.1132(8) Uani 0.265(19) 1 d . . P B 2
H62 H 0.254445 0.466265 0.437038 0.136 Uiso 0.265(19) 1 calc R U P B 2
C27 C 0.2700(10) 0.6448(5) 0.4770(6) 0.171(12) Uani 0.5 1 d . . P A 1
H27 H 0.248274 0.659325 0.463307 0.206 Uiso 0.5 1 calc R U P A 1
C25 C 0.2695(9) 0.6571(6) 0.5268(7) 0.168(12) Uani 0.5 1 d . . P A 1
H25 H 0.246517 0.671935 0.537905 0.202 Uiso 0.5 1 calc R U P A 1
B2 B 0.2428(4) 0.5837(4) 0.5019(5) 0.1153(14) Uani 0.5 1 d D . P B 2
C29 C 0.3338(17) 0.6422(14) 0.5015(16) 0.24(2) Uani 0.5 1 d . . P B 2
H29A H 0.359564 0.656012 0.501791 0.294 Uiso 0.5 1 calc R U P B 2
H29B H 0.336389 0.613117 0.501844 0.294 Uiso 0.5 1 calc R U P B 2
C24 C 0.2636(10) 0.6556(5) 0.4773(6) 0.185(11) Uani 0.5 1 d D . P B 2
H24 H 0.244678 0.677121 0.470318 0.222 Uiso 0.5 1 calc R U P B 2
C26 C 0.2657(12) 0.6478(6) 0.5233(6) 0.185(11) Uani 0.5 1 d D . P B 2
H26 H 0.243882 0.664889 0.533400 0.222 Uiso 0.5 1 calc R U P B 2

loop_
_atom_site_aniso_label
_atom_site_aniso_U_11
_atom_site_aniso_U_22
_atom_site_aniso_U_33
_atom_site_aniso_U_23
_atom_site_aniso_U_13
_atom_site_aniso_U_12
O2 0.1066(14) 0.1168(15) 0.0967(12) 0.0045(11) 0.0099(11) -0.0103(12)
O1 0.1066(14) 0.1168(15) 0.0967(12) 0.0045(11) 0.0099(11) -0.0103(12)
C4 0.0916(15) 0.0999(17) 0.0994(18) -0.0029(14) 0.0067(14) -0.0127(13)
C2 0.1110(17) 0.1231(18) 0.1054(15) -0.0011(14) 0.0138(14) -0.0058(14)
C12 0.098(3) 0.095(2) 0.095(3) -0.001(2) -0.004(2) -0.017(2)
C5 0.0916(15) 0.0999(17) 0.0994(18) -0.0029(14) 0.0067(14) -0.0127(13)
C11 0.102(3) 0.095(3) 0.100(3) 0.006(2) 0.001(2) -0.021(2)
O4 0.127(3) 0.119(3) 0.135(3) 0.018(2) 0.016(2) -0.036(2)
B1 0.110(3) 0.114(3) 0.121(3) 0.009(3) 0.014(3) -0.015(3)
C16 0.108(3) 0.130(4) 0.108(3) 0.003(3) 0.007(3) 0.012(3)
C1 0.1110(17) 0.1231(18) 0.1054(15) -0.0011(14) 0.0138(14) -0.0058(14)
C10 0.109(3) 0.086(2) 0.114(3) 0.002(2) 0.003(2) -0.016(2)
C14 0.102(3) 0.112(3) 0.126(4) 0.004(3) -0.010(3) -0.014(3)
C18 0.154(6) 0.127(5) 0.142(5) 0.012(4) 0.038(5) 0.035(4)
C8 0.106(3) 0.094(3) 0.101(3) 0.002(2) -0.007(2) -0.018(2)
C6 0.101(3) 0.094(2) 0.094(3) -0.009(2) -0.008(2) -0.010(2)
O3 0.140(4) 0.136(3) 0.135(3) 0.011(3) -0.001(3) -0.053(3)
O12 0.1066(14) 0.1168(15) 0.0967(12) 0.0045(11) 0.0099(11) -0.0103(12)
C3 0.1110(17) 0.1231(18) 0.1054(15) -0.0011(14) 0.0138(14) -0.0058(14)
C7 0.098(3) 0.104(3) 0.102(3) 0.012(2) 0.003(2) -0.017(2)
C32 0.109(3) 0.112(3) 0.109(3) 0.020(3) 0.000(3) -0.029(3)
C13 0.096(3) 0.116(4) 0.129(4) 0.027(3) 0.009(3) 0.003(2)
C23 0.0916(15) 0.0999(17) 0.0994(18) -0.0029(14) 0.0067(14) -0.0127(13)
C33 0.108(3) 0.098(3) 0.132(4) -0.017(3) -0.006(3) -0.015(3)
C17 0.120(4) 0.129(4) 0.097(3) -0.010(3) -0.003(3) -0.007(3)
C21 0.089(5) 0.094(6) 0.135(9) -0.001(5) -0.007(5) -0.010(5)
C20 0.128(9) 0.107(7) 0.129(9) 0.014(6) 0.029(8) -0.018(7)
C55 0.178(8) 0.162(7) 0.168(8) -0.046(6) -0.053(7) -0.026(6)
O5 0.166(5) 0.120(3) 0.144(4) -0.011(3) -0.046(4) -0.032(3)
C15 0.093(3) 0.122(4) 0.141(5) 0.023(3) -0.005(3) -0.010(3)
C28 0.30(4) 0.147(14) 0.179(17) 0.084(13) 0.11(2) 0.165(19)
O10 0.186(8) 0.352(16) 0.193(8) 0.126(10) 0.071(7) 0.104(9)
C48 0.168(4) 0.243(6) 0.235(6) -0.041(5) -0.037(4) 0.063(4)
C65 0.1110(17) 0.1231(18) 0.1054(15) -0.0011(14) 0.0138(14) -0.0058(14)
C9 0.092(3) 0.112(3) 0.103(3) 0.003(2) 0.006(2) -0.026(2)
C22 0.0916(15) 0.0999(17) 0.0994(18) -0.0029(14) 0.0067(14) -0.0127(13)
C31 0.168(4) 0.243(6) 0.235(6) -0.041(5) -0.037(4) 0.063(4)
C41 0.128(5) 0.171(7) 0.126(5) 0.046(5) 0.015(4) -0.030(5)
O7 0.168(4) 0.243(6) 0.235(6) -0.041(5) -0.037(4) 0.063(4)
O11 0.1066(14) 0.1168(15) 0.0967(12) 0.0045(11) 0.0099(11) -0.0103(12)
C19 0.168(4) 0.243(6) 0.235(6) -0.041(5) -0.037(4) 0.063(4)
C76 0.1110(17) 0.1231(18) 0.1054(15) -0.0011(14) 0.0138(14) -0.0058(14)
O8 0.168(4) 0.243(6) 0.235(6) -0.041(5) -0.037(4) 0.063(4)
C30 0.136(6) 0.140(6) 0.191(9) 0.025(6) 0.042(6) 0.040(5)
O9 0.185(9) 0.320(18) 0.36(2) 0.167(17) 0.008(10) 0.080(10)
B3 0.110(3) 0.114(3) 0.121(3) 0.009(3) 0.014(3) -0.015(3)
O6 0.149(4) 0.133(3) 0.147(4) -0.024(3) -0.045(3) -0.017(3)
C60 0.233(14) 0.161(8) 0.223(12) -0.033(8) -0.023(10) -0.027(8)
C61 0.152(7) 0.174(7) 0.164(7) -0.052(5) -0.017(6) -0.006(6)
C56 0.177(8) 0.117(5) 0.189(7) -0.049(5) -0.044(6) -0.001(5)
C57 0.214(11) 0.146(6) 0.178(8) -0.042(6) -0.018(7) -0.034(6)
C58 0.225(13) 0.150(7) 0.214(11) -0.055(7) 0.008(10) -0.013(8)
C59 0.238(15) 0.132(7) 0.246(13) -0.020(7) 0.001(11) 0.013(8)
C43 0.276(12) 0.149(7) 0.103(4) 0.014(4) -0.012(6) 0.004(8)
C42 0.200(7) 0.102(4) 0.132(5) 0.009(3) 0.051(5) -0.027(4)
C47 0.286(13) 0.167(8) 0.248(12) -0.018(9) 0.164(11) -0.061(9)
C46 0.45(2) 0.184(14) 0.241(14) -0.035(13) 0.199(15) -0.092(16)
C45 0.56(3) 0.173(12) 0.127(7) 0.005(7) 0.110(12) -0.101(17)
C44 0.43(2) 0.135(7) 0.129(6) 0.000(5) -0.018(9) -0.088(10)
C34 0.233(16) 0.30(2) 0.196(13) 0.119(15) 0.070(12) 0.097(15)
C37 0.29(2) 0.281(18) 0.33(2) 0.149(17) 0.10(2) -0.006(18)
C36 0.28(2) 0.278(17) 0.287(18) 0.131(15) 0.109(17) 0.028(16)
C35 0.179(10) 0.261(14) 0.313(16) 0.143(12) 0.126(12) 0.068(10)
C40 0.160(9) 0.279(14) 0.304(15) 0.150(13) 0.114(11) 0.063(9)
C39 0.153(9) 0.288(15) 0.34(2) 0.102(15) 0.104(12) 0.043(10)
C38 0.178(12) 0.277(17) 0.37(2) 0.127(16) 0.077(16) 0.038(13)
C49 0.278(17) 0.243(15) 0.240(16) -0.051(13) -0.087(15) 0.097(13)
C50 0.33(2) 0.216(13) 0.36(3) -0.113(16) -0.06(2) 0.097(14)
C51 0.33(2) 0.220(13) 0.38(3) -0.039(19) -0.03(2) 0.138(16)
C52 0.36(3) 0.27(2) 0.41(3) 0.03(2) -0.04(3) 0.093(18)
C53 0.31(2) 0.224(15) 0.34(3) -0.046(15) -0.130(19) 0.042(15)
C54 0.297(19) 0.242(18) 0.38(3) -0.010(18) -0.12(2) 0.058(17)
C66 0.1110(17) 0.1231(18) 0.1054(15) -0.0011(14) 0.0138(14) -0.0058(14)
O14 0.129(8) 0.159(10) 0.195(13) 0.020(9) 0.026(8) -0.005(7)
O13 0.102(5) 0.147(8) 0.169(10) 0.049(7) 0.023(6) 0.022(5)
C64 0.1110(17) 0.1231(18) 0.1054(15) -0.0011(14) 0.0138(14) -0.0058(14)
C63 0.1110(17) 0.1231(18) 0.1054(15) -0.0011(14) 0.0138(14) -0.0058(14)
C62 0.1110(17) 0.1231(18) 0.1054(15) -0.0011(14) 0.0138(14) -0.0058(14)
C27 0.33(3) 0.054(7) 0.129(11) 0.005(6) -0.070(16) 0.029(11)
C25 0.29(3) 0.074(11) 0.145(15) -0.009(8) -0.063(17) -0.028(13)
B2 0.110(3) 0.114(3) 0.121(3) 0.009(3) 0.014(3) -0.015(3)
C29 0.31(3) 0.20(3) 0.22(2) 0.10(2) 0.10(2) 0.21(3)
C24 0.37(3) 0.054(6) 0.131(10) 0.007(5) 0.074(14) 0.020(8)
C26 0.37(3) 0.054(6) 0.131(10) 0.007(5) 0.074(14) 0.020(8)

loop_
_atom_type_symbol
_atom_type_description
_atom_type_scat_dispersion_real
_atom_type_scat_dispersion_imag
_atom_type_scat_source
C C 0.0033 0.0016 'International Tables Vol C Tables 4.2.6.8 and 6.1.1.4'
H H 0.0000 0.0000 'International Tables Vol C Tables 4.2.6.8 and 6.1.1.4'
B B 0.0013 0.0007 'International Tables Vol C Tables 4.2.6.8 and 6.1.1.4'
O O 0.0106 0.0060 'International Tables Vol C Tables 4.2.6.8 and 6.1.1.4'

loop_
_citation_id
_citation_doi
_citation_year
1 10.26434/chemrxiv-2025-h0j4z 2025

loop_
_geom_angle_atom_site_label_1
_geom_angle_atom_site_label_2
_geom_angle_atom_site_label_3
_geom_angle
_geom_angle_site_symmetry_1
_geom_angle_site_symmetry_3
_geom_angle_publ_flag
B1 O2 C5 109.4(5) . . ?
B1 O1 C4 108.5(5) . . ?
O1 C4 H4 112.4 . . ?
O1 C4 C5 104.3(4) . . ?
O1 C4 C6 110.4(4) . . ?
C5 C4 H4 112.4 . . ?
C6 C4 H4 112.4 . . ?
C6 C4 C5 104.3(4) . . ?
C1 C2 B1 120.4(6) . . ?
C3 C2 B1 121.4(7) . . ?
C3 C2 C1 117.7(6) . . ?
C11 C12 H12 112.6 . . ?
C11 C12 C8 91.5(4) . . ?
C14 C12 H12 112.6 . . ?
C14 C12 C11 104.7(5) . . ?
C14 C12 C8 120.5(4) . . ?
C8 C12 H12 112.6 . . ?
O2 C5 C4 104.5(4) . . ?
O2 C5 H5 112.8 . . ?
O2 C5 C7 111.0(5) . . ?
C4 C5 H5 112.8 . . ?
C7 C5 C4 102.3(4) . . ?
C7 C5 H5 112.8 . . ?
C12 C11 H11 113.5 . . ?
C12 C11 C9 90.4(4) . . ?
C13 C11 C12 102.7(5) . . ?
C13 C11 H11 113.5 . . ?
C13 C11 C9 120.1(4) . . ?
C9 C11 H11 113.5 . . ?
C32 O4 C41 117.3(6) . . ?
O2 B1 C2 126.2(7) . . ?
O1 B1 O2 113.2(6) . . ?
O1 B1 C2 120.4(6) . . ?
C18 C16 H16 112.4 . . ?
C18 C16 C17 93.9(6) . . ?
C13 C16 H16 112.4 . . ?
C13 C16 C18 119.5(6) . . ?
C13 C16 C17 104.2(6) . . ?
C17 C16 H16 112.4 . . ?
C2 C1 H1 119.6 . . ?
C3 C1 C2 120.8(6) 12_556 . ?
C3 C1 H1 119.6 12_556 . ?
H10A C10 H10B 110.2 . . ?
C6 C10 H10A 112.7 . . ?
C6 C10 H10B 112.7 . . ?
C7 C10 H10A 112.7 . . ?
C7 C10 H10B 112.7 . . ?
C7 C10 C6 95.2(4) . . ?
C12 C14 H14 116.3 . . ?
C12 C14 C17 100.3(5) . . ?
C12 C14 C15 102.6(5) . . ?
C17 C14 H14 116.3 . . ?
C15 C14 H14 116.3 . . ?
C15 C14 C17 102.8(6) . . ?
C16 C18 C22 111.9(9) . . ?
C16 C18 C19 89.0(7) . . ?
C20 C18 C16 135.8(12) . . ?
C20 C18 C19 97.5(11) . . ?
C20 C18 C30 91.8(9) . . ?
C19 C18 C22 98.2(10) . . ?
C30 C18 C16 122.7(7) . . ?
C30 C18 C22 111.7(8) . . ?
C30 C18 C19 119.1(12) . . ?
C12 C8 C9 88.6(4) . . ?
C6 C8 C12 119.2(4) . . ?
C6 C8 C9 99.5(4) . . ?
C33 C8 C12 119.8(5) . . ?
C33 C8 C6 107.1(5) . . ?
C33 C8 C9 120.5(5) . . ?
C4 C6 C10 101.1(4) . . ?
C4 C6 C8 110.7(4) . . ?
C4 C6 H6 113.8 . . ?
C10 C6 C8 102.4(4) . . ?
C10 C6 H6 113.8 . . ?
C8 C6 H6 113.8 . . ?
B3 O12 C25 116.0(12) . . ?
C2 C3 H3 119.4 . . ?
C1 C3 C2 121.2(7) 12_556 . ?
C1 C3 H3 119.4 12_556 . ?
C5 C7 H7 114.7 . . ?
C5 C7 C9 109.7(4) . . ?
C10 C7 C5 101.5(4) . . ?
C10 C7 H7 114.7 . . ?
C10 C7 C9 99.8(4) . . ?
C9 C7 H7 114.7 . . ?
O4 C32 C9 109.3(5) . . ?
O3 C32 O4 123.5(5) . . ?
O3 C32 C9 126.9(6) . . ?
C11 C13 H13 115.9 . . ?
C16 C13 C11 102.6(5) . . ?
C16 C13 H13 115.9 . . ?
C16 C13 C15 104.2(5) . . ?
C15 C13 C11 100.2(5) . . ?
C15 C13 H13 115.9 . . ?
C19 C23 H23 109.4 . . ?
C19 C23 C29 94.3(19) . . ?
C29 C23 H23 109.4 . . ?
C26 C23 H23 109.4 . . ?
C26 C23 C19 129.9(17) . . ?
C26 C23 C29 101(3) . . ?
O5 C33 C8 122.6(6) . . ?
O5 C33 O6 120.6(6) . . ?
O6 C33 C8 115.0(6) . . ?
C16 C17 C14 103.4(6) . . ?
C16 C17 H17 113.8 . . ?
C16 C17 C19 91.3(9) . . ?
C14 C17 H17 113.8 . . ?
C14 C17 C19 118.0(9) . . ?
C19 C17 H17 113.8 . . ?
C28 C21 H21 121.1 . . ?
C28 C21 C25 87(2) . . ?
C19 C21 H21 121.1 . . ?
C19 C21 C28 104.5(16) . . ?
C19 C21 C25 94.3(14) . . ?
C25 C21 H21 121.1 . . ?
C18 C20 H20 116.5 . . ?
C18 C20 C27 105.7(12) . . ?
C28 C20 C18 114(2) . . ?
C28 C20 H20 116.5 . . ?
C28 C20 C27 82(2) . . ?
C27 C20 H20 116.5 . . ?
H55A C55 H55B 109.1 . . ?
O6 C55 H55A 111.1 . . ?
O6 C55 H55B 111.1 . . ?
O6 C55 C56 103.2(9) . . ?
C56 C55 H55A 111.1 . . ?
C56 C55 H55B 111.1 . . ?
C14 C15 C13 96.1(5) . . ?
C14 C15 H15A 112.5 . . ?
C14 C15 H15B 112.5 . . ?
C13 C15 H15A 112.5 . . ?
C13 C15 H15B 112.5 . . ?
H15A C15 H15B 110.1 . . ?
C21 C28 H28A 109.4 . . ?
C21 C28 H28B 109.4 . . ?
C20 C28 C21 111.4(16) . . ?
C20 C28 H28A 109.4 . . ?
C20 C28 H28B 109.4 . . ?
H28A C28 H28B 108.0 . . ?
C30 O10 C34 121.7(10) . . ?
H48A C48 H48B 107.6 . . ?
O7 C48 H48A 108.6 . . ?
O7 C48 H48B 108.6 . . ?
O7 C48 C49 114.6(15) . . ?
C49 C48 H48A 108.6 . . ?
C49 C48 H48B 108.6 . . ?
C76 C65 H65 123.7 . . ?
C66 C65 H65 123.7 . . ?
C66 C65 C76 112.6(12) . . ?
C11 C9 C8 89.5(4) . . ?
C7 C9 C11 116.7(4) . . ?
C7 C9 C8 104.4(4) . . ?
C32 C9 C11 117.1(5) . . ?
C32 C9 C8 117.7(5) . . ?
C32 C9 C7 109.7(5) . . ?
C18 C22 H22 112.4 . . ?
C18 C22 C29 95(2) . . ?
C29 C22 H22 112.4 . . ?
C24 C22 C18 109.9(14) . . ?
C24 C22 H22 112.4 . . ?
C24 C22 C29 114(2) . . ?
O7 C31 C19 107(2) . . ?
O8 C31 O7 132(2) . . ?
O8 C31 C19 121(2) . . ?
O4 C41 H41A 110.3 . . ?
O4 C41 H41B 110.3 . . ?
O4 C41 C42 107.3(7) . . ?
H41A C41 H41B 108.5 . . ?
C42 C41 H41A 110.3 . . ?
C42 C41 H41B 110.3 . . ?
C31 O7 C48 114.7(18) . . ?
C27 O11 B3 101.0(12) . . ?
C23 C19 C18 102.2(13) . . ?
C23 C19 C17 106.8(14) . . ?
C23 C19 C31 126.1(16) . . ?
C17 C19 C18 85.8(10) . . ?
C21 C19 C18 108.4(14) . . ?
C21 C19 C17 131.0(18) . . ?
C21 C19 C31 102.9(14) . . ?
C31 C19 C18 115.6(19) . . ?
C31 C19 C17 112.6(14) . . ?
B3 C76 C65 116.4(12) . . ?
C66 C76 C65 116.8(12) 11_566 . ?
C66 C76 B3 126.7(14) 11_566 . ?
O10 C30 C18 120.9(9) . . ?
O10 C30 O9 112.7(12) . . ?
O9 C30 C18 120.3(12) . . ?
O12 B3 O11 113.2(11) . . ?
O12 B3 C76 121.2(13) . . ?
O11 B3 C76 122.4(13) . . ?
C33 O6 C55 110.9(7) . . ?
C61 C60 H60 123.2 . . ?
C59 C60 H60 123.2 . . ?
C59 C60 C61 113.6(12) . . ?
C60 C61 H61 116.4 . . ?
C56 C61 C60 127.1(11) . . ?
C56 C61 H61 116.4 . . ?
C61 C56 C55 115.0(10) . . ?
C61 C56 C57 117.8(9) . . ?
C57 C56 C55 127.1(11) . . ?
C56 C57 H57 123.0 . . ?
C58 C57 C56 114.1(11) . . ?
C58 C57 H57 123.0 . . ?
C57 C58 H58 116.1 . . ?
C57 C58 C59 127.7(12) . . ?
C59 C58 H58 116.1 . . ?
C60 C59 H59 120.9 . . ?
C58 C59 C60 118.2(12) . . ?
C58 C59 H59 120.9 . . ?
C42 C43 H43 120.5 . . ?
C42 C43 C44 119.0(13) . . ?
C44 C43 H43 120.5 . . ?
C43 C42 C41 120.3(8) . . ?
C43 C42 C47 123.8(11) . . ?
C47 C42 C41 115.8(11) . . ?
C42 C47 H47 120.8 . . ?
C42 C47 C46 118.4(13) . . ?
C46 C47 H47 120.8 . . ?
C47 C46 H46 121.6 . . ?
C47 C46 C45 116.8(14) . . ?
C45 C46 H46 121.6 . . ?
C46 C45 H45 117.5 . . ?
C44 C45 C46 125.1(13) . . ?
C44 C45 H45 117.5 . . ?
C43 C44 H44 121.8 . . ?
C45 C44 C43 116.4(13) . . ?
C45 C44 H44 121.8 . . ?
O10 C34 H34A 109.2 . . ?
O10 C34 H34B 109.2 . . ?
O10 C34 C35 112.1(15) . . ?
H34A C34 H34B 107.9 . . ?
C35 C34 H34A 109.2 . . ?
C35 C34 H34B 109.2 . . ?
C36 C37 H37 121.3 . . ?
C38 C37 H37 121.3 . . ?
C38 C37 C36 117.4(15) . . ?
C37 C36 H36 118.6 . . ?
C35 C36 C37 122.8(16) . . ?
C35 C36 H36 118.6 . . ?
C36 C35 C34 116.8(16) . . ?
C40 C35 C34 123.2(12) . . ?
C40 C35 C36 119.9(14) . . ?
C35 C40 H40 121.5 . . ?
C35 C40 C39 117.0(12) . . ?
C39 C40 H40 121.5 . . ?
C40 C39 H39 118.4 . . ?
C40 C39 C38 123.2(15) . . ?
C38 C39 H39 118.4 . . ?
C37 C38 C39 119.5(17) . . ?
C37 C38 H38 120.2 . . ?
C39 C38 H38 120.2 . . ?
C50 C49 C48 123.9(19) . . ?
C50 C49 C54 112.1(18) . . ?
C54 C49 C48 121.6(15) . . ?
C49 C50 H50 118.2 . . ?
C51 C50 C49 123.6(18) . . ?
C51 C50 H50 118.2 . . ?
C50 C51 H51 119.3 . . ?
C50 C51 C52 121.5(16) . . ?
C52 C51 H51 119.3 . . ?
C51 C52 H52 123.4 . . ?
C51 C52 C53 113.3(18) . . ?
C53 C52 H52 123.4 . . ?
C52 C53 H53 121.0 . . ?
C52 C53 C54 118(2) . . ?
C54 C53 H53 121.0 . . ?
C49 C54 H54 123.4 . . ?
C53 C54 C49 113.2(17) . . ?
C53 C54 H54 123.4 . . ?
C65 C66 H66 115.2 . . ?
C76 C66 C65 129.6(13) 11_566 . ?
C76 C66 H66 115.2 11_566 . ?
B2 O14 C24 103.5(13) . . ?
B2 O13 C26 116.2(14) . . ?
C62 C64 C63 112(2) 11_566 . ?
C62 C64 B2 131(2) 11_566 . ?
B2 C64 C63 115(2) . . ?
C64 C63 H63 116.0 . . ?
C62 C63 C64 128(2) . . ?
C62 C63 H63 116.0 . . ?
C64 C62 C63 119(2) 11_566 . ?
C64 C62 H62 120.7 11_566 . ?
C63 C62 H62 120.7 . . ?
C20 C27 H27 109.1 . . ?
O11 C27 C20 113(2) . . ?
O11 C27 H27 109.1 . . ?
O11 C27 C25 124.1(15) . . ?
C25 C27 C20 91.2(16) . . ?
C25 C27 H27 109.1 . . ?
O12 C25 C27 83.5(12) . . ?
O12 C25 H25 119.5 . . ?
C21 C25 O12 101.1(16) . . ?
C21 C25 C27 107(2) . . ?
C21 C25 H25 119.5 . . ?
C27 C25 H25 119.5 . . ?
O13 B2 O14 109.1(12) . . ?
C64 B2 O14 125.7(16) . . ?
C64 B2 O13 117.8(16) . . ?
C23 C29 H29A 116.2 . . ?
C23 C29 H29B 116.2 . . ?
C22 C29 C23 73.5(13) . . ?
C22 C29 H29A 116.2 . . ?
C22 C29 H29B 116.2 . . ?
H29A C29 H29B 113.2 . . ?
C22 C24 O14 113.9(15) . . ?
C22 C24 H24 112.5 . . ?
C22 C24 C26 105(2) . . ?
O14 C24 H24 112.5 . . ?
C26 C24 O14 99.3(14) . . ?
C26 C24 H24 112.5 . . ?
C23 C26 O13 129(3) . . ?
C23 C26 C24 107(2) . . ?
C23 C26 H26 101.9 . . ?
O13 C26 C24 111.7(18) . . ?
O13 C26 H26 101.9 . . ?
C24 C26 H26 101.9 . . ?

loop_
_geom_bond_atom_site_label_1
_geom_bond_atom_site_label_2
_geom_bond_distance
_geom_bond_site_symmetry_2
_geom_bond_publ_flag
O2 C5 1.425(7) . ?
O2 B1 1.369(9) . ?
O1 C4 1.447(7) . ?
O1 B1 1.368(10) . ?
C4 H4 1.0000 . ?
C4 C5 1.569(7) . ?
C4 C6 1.511(7) . ?
C2 B1 1.527(10) . ?
C2 C1 1.446(10) . ?
C2 C3 1.391(9) . ?
C12 H12 1.0000 . ?
C12 C11 1.569(8) . ?
C12 C14 1.481(9) . ?
C12 C8 1.577(8) . ?
C5 H5 1.0000 . ?
C5 C7 1.529(7) . ?
C11 H11 1.0000 . ?
C11 C13 1.554(9) . ?
C11 C9 1.579(9) . ?
O4 C32 1.336(9) . ?
O4 C41 1.463(8) . ?
C16 H16 1.0000 . ?
C16 C18 1.524(11) . ?
C16 C13 1.520(10) . ?
C16 C17 1.548(9) . ?
C1 H1 0.9500 . ?
C1 C3 1.373(9) 12_556 ?
C10 H10A 0.9900 . ?
C10 H10B 0.9900 . ?
C10 C6 1.548(8) . ?
C10 C7 1.524(8) . ?
C14 H14 1.0000 . ?
C14 C17 1.580(10) . ?
C14 C15 1.538(10) . ?
C18 C20 1.418(18) . ?
C18 C22 1.698(18) . ?
C18 C19 1.69(2) . ?
C18 C30 1.459(14) . ?
C8 C6 1.555(8) . ?
C8 C33 1.508(8) . ?
C8 C9 1.622(8) . ?
C6 H6 1.0000 . ?
O3 C32 1.189(8) . ?
O12 B3 1.33(2) . ?
O12 C25 1.67(2) . ?
C3 H3 0.9500 . ?
C7 H7 1.0000 . ?
C7 C9 1.569(8) . ?
C32 C9 1.480(7) . ?
C13 H13 1.0000 . ?
C13 C15 1.538(11) . ?
C23 H23 1.0000 . ?
C23 C19 1.54(3) . ?
C23 C29 1.93(4) . ?
C23 C26 1.15(4) . ?
C33 O5 1.185(10) . ?
C33 O6 1.351(9) . ?
C17 H17 1.0000 . ?
C17 C19 1.606(16) . ?
C21 H21 1.0000 . ?
C21 C28 1.50(4) . ?
C21 C19 1.33(3) . ?
C21 C25 1.54(3) . ?
C20 H20 1.0000 . ?
C20 C28 1.28(3) . ?
C20 C27 1.77(4) . ?
C55 H55A 0.9900 . ?
C55 H55B 0.9900 . ?
C55 O6 1.452(9) . ?
C55 C56 1.551(17) . ?
C15 H15A 0.9900 . ?
C15 H15B 0.9900 . ?
C28 H28A 0.9900 . ?
C28 H28B 0.9900 . ?
O10 C30 1.228(15) . ?
O10 C34 1.53(2) . ?
C48 H48A 0.9900 . ?
C48 H48B 0.9900 . ?
C48 O7 1.49(2) . ?
C48 C49 1.69(3) . ?
C65 H65 0.9500 . ?
C65 C76 1.562(19) . ?
C65 C66 1.34(2) . ?
C22 H22 1.0000 . ?
C22 C29 1.86(5) . ?
C22 C24 1.16(3) . ?
C31 O7 1.23(3) . ?
C31 C19 1.59(3) . ?
C31 O8 1.15(3) . ?
C41 H41A 0.9900 . ?
C41 H41B 0.9900 . ?
C41 C42 1.572(14) . ?
O11 B3 1.476(18) . ?
O11 C27 1.292(19) . ?
C76 B3 1.52(2) . ?
C76 C66 1.34(2) 11_566 ?
C30 O9 1.36(2) . ?
C60 H60 0.9500 . ?
C60 C61 1.412(13) . ?
C60 C59 1.406(14) . ?
C61 H61 0.9500 . ?
C61 C56 1.381(12) . ?
C56 C57 1.427(12) . ?
C57 H57 0.9500 . ?
C57 C58 1.372(13) . ?
C58 H58 0.9500 . ?
C58 C59 1.377(14) . ?
C59 H59 0.9500 . ?
C43 H43 0.9500 . ?
C43 C42 1.339(13) . ?
C43 C44 1.398(12) . ?
C42 C47 1.369(12) . ?
C47 H47 0.9500 . ?
C47 C46 1.371(15) . ?
C46 H46 0.9500 . ?
C46 C45 1.374(15) . ?
C45 H45 0.9500 . ?
C45 C44 1.353(15) . ?
C44 H44 0.9500 . ?
C34 H34A 0.9900 . ?
C34 H34B 0.9900 . ?
C34 C35 1.58(3) . ?
C37 H37 0.9500 . ?
C37 C36 1.371(15) . ?
C37 C38 1.354(16) . ?
C36 H36 0.9500 . ?
C36 C35 1.366(14) . ?
C35 C40 1.358(15) . ?
C40 H40 0.9500 . ?
C40 C39 1.367(14) . ?
C39 H39 0.9500 . ?
C39 C38 1.370(15) . ?
C38 H38 0.9500 . ?
C49 C50 1.362(15) . ?
C49 C54 1.386(16) . ?
C50 H50 0.9500 . ?
C50 C51 1.333(15) . ?
C51 H51 0.9500 . ?
C51 C52 1.351(16) . ?
C52 H52 0.9500 . ?
C52 C53 1.368(16) . ?
C53 H53 0.9500 . ?
C53 C54 1.384(16) . ?
C54 H54 0.9500 . ?
C66 H66 0.9500 . ?
O14 B2 1.61(2) . ?
O14 C24 1.79(3) . ?
O13 B2 1.395(18) . ?
O13 C26 1.46(3) . ?
C64 C63 1.60(3) . ?
C64 C62 1.29(4) 11_566 ?
C64 B2 1.37(3) . ?
C63 H63 0.9500 . ?
C63 C62 1.41(3) . ?
C62 H62 0.9500 . ?
C27 H27 1.0000 . ?
C27 C25 1.74(3) . ?
C25 H25 1.0000 . ?
C29 H29A 0.9900 . ?
C29 H29B 0.9900 . ?
C24 H24 1.0000 . ?
C24 C26 1.59(2) . ?
C26 H26 1.0000 . ?

loop_
_geom_torsion_atom_site_label_1
_geom_torsion_atom_site_label_2
_geom_torsion_atom_site_label_3
_geom_torsion_atom_site_label_4
_geom_torsion
_geom_torsion_site_symmetry_1
_geom_torsion_site_symmetry_2
_geom_torsion_site_symmetry_3
_geom_torsion_site_symmetry_4
_geom_torsion_publ_flag
O2 C5 C7 C10 74.9(5) . . . . ?
O2 C5 C7 C9 179.8(4) . . . . ?
O1 C4 C5 O2 1.3(5) . . . . ?
O1 C4 C5 C7 117.1(4) . . . . ?
O1 C4 C6 C10 -78.2(5) . . . . ?
O1 C4 C6 C8 173.9(4) . . . . ?
C4 O1 B1 O2 -2.5(7) . . . . ?
C4 O1 B1 C2 172.8(6) . . . . ?
C4 C5 C7 C10 -36.1(5) . . . . ?
C4 C5 C7 C9 68.8(5) . . . . ?
C12 C11 C13 C16 72.0(6) . . . . ?
C12 C11 C13 C15 -35.2(5) . . . . ?
C12 C11 C9 C8 -2.7(4) . . . . ?
C12 C11 C9 C7 -108.6(5) . . . . ?
C12 C11 C9 C32 118.4(5) . . . . ?
C12 C14 C17 C16 74.9(6) . . . . ?
C12 C14 C17 C19 173.7(11) . . . . ?
C12 C14 C15 C13 -54.3(6) . . . . ?
C12 C8 C6 C4 -23.0(6) . . . . ?
C12 C8 C6 C10 -130.1(5) . . . . ?
C12 C8 C33 O5 -3.3(10) . . . . ?
C12 C8 C33 O6 -168.1(6) . . . . ?
C12 C8 C9 C11 2.7(4) . . . . ?
C12 C8 C9 C7 120.2(4) . . . . ?
C12 C8 C9 C32 -118.0(6) . . . . ?
C5 O2 B1 O1 3.5(7) . . . . ?
C5 O2 B1 C2 -171.5(6) . . . . ?
C5 C4 C6 C10 33.3(5) . . . . ?
C5 C4 C6 C8 -74.6(5) . . . . ?
C5 C7 C9 C11 25.9(6) . . . . ?
C5 C7 C9 C8 -70.9(5) . . . . ?
C5 C7 C9 C32 162.2(5) . . . . ?
C11 C12 C14 C17 -73.1(5) . . . . ?
C11 C12 C14 C15 32.6(6) . . . . ?
C11 C12 C8 C6 97.4(5) . . . . ?
C11 C12 C8 C33 -127.6(5) . . . . ?
C11 C12 C8 C9 -2.7(4) . . . . ?
C11 C13 C15 C14 54.1(5) . . . . ?
O4 C32 C9 C11 65.5(7) . . . . ?
O4 C32 C9 C8 170.4(5) . . . . ?
O4 C32 C9 C7 -70.6(7) . . . . ?
O4 C41 C42 C43 62.7(11) . . . . ?
O4 C41 C42 C47 -121.2(8) . . . . ?
B1 O2 C5 C4 -2.8(6) . . . . ?
B1 O2 C5 C7 -112.4(5) . . . . ?
B1 O1 C4 C5 0.6(6) . . . . ?
B1 O1 C4 C6 112.1(5) . . . . ?
B1 C2 C1 C3 167.7(7) . . . 12_556 ?
B1 C2 C3 C1 -175.2(7) . . . 12_556 ?
C16 C18 C20 C28 -107(3) . . . . ?
C16 C18 C20 C27 -18.6(19) . . . . ?
C16 C18 C22 C29 -141.0(15) . . . . ?
C16 C18 C22 C24 -23.6(17) . . . . ?
C16 C18 C19 C23 107.1(10) . . . . ?
C16 C18 C19 C17 0.8(10) . . . . ?
C16 C18 C19 C21 132.8(13) . . . . ?
C16 C18 C19 C31 -112.3(13) . . . . ?
C16 C18 C30 O10 -21(2) . . . . ?
C16 C18 C30 O9 129.2(14) . . . . ?
C16 C13 C15 C14 -51.8(6) . . . . ?
C16 C17 C19 C18 -0.8(10) . . . . ?
C16 C17 C19 C23 -102.3(13) . . . . ?
C16 C17 C19 C21 -112(2) . . . . ?
C16 C17 C19 C31 115.3(18) . . . . ?
C1 C2 B1 O2 4.8(11) . . . . ?
C1 C2 B1 O1 -169.8(6) . . . . ?
C1 C2 C3 C1 -3.2(9) . . . 12_556 ?
C10 C7 C9 C11 132.0(4) . . . . ?
C10 C7 C9 C8 35.2(5) . . . . ?
C10 C7 C9 C32 -91.7(5) . . . . ?
C14 C12 C11 C13 1.8(5) . . . . ?
C14 C12 C11 C9 -119.3(4) . . . . ?
C14 C12 C8 C6 -154.6(5) . . . . ?
C14 C12 C8 C33 -19.5(8) . . . . ?
C14 C12 C8 C9 105.3(5) . . . . ?
C14 C17 C19 C18 -106.8(9) . . . . ?
C14 C17 C19 C23 151.7(10) . . . . ?
C14 C17 C19 C21 142.4(17) . . . . ?
C14 C17 C19 C31 9(2) . . . . ?
C18 C16 C13 C11 -173.2(7) . . . . ?
C18 C16 C13 C15 -69.2(8) . . . . ?
C18 C16 C17 C14 120.2(6) . . . . ?
C18 C16 C17 C19 0.9(11) . . . . ?
C18 C20 C28 C21 20(4) . . . . ?
C18 C20 C27 O11 168.4(12) . . . . ?
C18 C20 C27 C25 -63.6(15) . . . . ?
C18 C22 C29 C23 70.6(17) . . . . ?
C18 C22 C24 O14 171.6(12) . . . . ?
C18 C22 C24 C26 -80.7(15) . . . . ?
C8 C12 C11 C13 123.9(4) . . . . ?
C8 C12 C11 C9 2.8(4) . . . . ?
C8 C12 C14 C17 -173.8(5) . . . . ?
C8 C12 C14 C15 -68.1(7) . . . . ?
C8 C33 O6 C55 176.3(9) . . . . ?
C6 C4 C5 O2 -114.6(4) . . . . ?
C6 C4 C5 C7 1.2(6) . . . . ?
C6 C10 C7 C5 55.9(5) . . . . ?
C6 C10 C7 C9 -56.7(4) . . . . ?
C6 C8 C33 O5 136.5(8) . . . . ?
C6 C8 C33 O6 -28.4(8) . . . . ?
C6 C8 C9 C11 -116.6(4) . . . . ?
C6 C8 C9 C7 0.9(5) . . . . ?
C6 C8 C9 C32 122.7(6) . . . . ?
O3 C32 C9 C11 -120.8(8) . . . . ?
O3 C32 C9 C8 -16.0(11) . . . . ?
O3 C32 C9 C7 103.1(8) . . . . ?
C3 C2 B1 O2 176.6(7) . . . . ?
C3 C2 B1 O1 2.0(10) . . . . ?
C3 C2 C1 C3 -4.4(9) . . . 12_556 ?
C7 C10 C6 C4 -54.8(5) . . . . ?
C7 C10 C6 C8 59.5(4) . . . . ?
C32 O4 C41 C42 -173.1(7) . . . . ?
C13 C11 C9 C8 -107.7(5) . . . . ?
C13 C11 C9 C7 146.5(5) . . . . ?
C13 C11 C9 C32 13.5(8) . . . . ?
C13 C16 C18 C20 -152.5(12) . . . . ?
C13 C16 C18 C22 -153.7(8) . . . . ?
C13 C16 C18 C19 107.8(11) . . . . ?
C13 C16 C18 C30 -16.8(14) . . . . ?
C13 C16 C17 C14 -1.6(7) . . . . ?
C13 C16 C17 C19 -120.9(10) . . . . ?
C33 C8 C6 C4 -163.1(5) . . . . ?
C33 C8 C6 C10 89.8(5) . . . . ?
C33 C8 C9 C11 126.9(6) . . . . ?
C33 C8 C9 C7 -115.6(6) . . . . ?
C33 C8 C9 C32 6.2(9) . . . . ?
C17 C16 C18 C20 98.9(14) . . . . ?
C17 C16 C18 C22 97.6(8) . . . . ?
C17 C16 C18 C19 -0.8(10) . . . . ?
C17 C16 C18 C30 -125.4(11) . . . . ?
C17 C16 C13 C11 -70.4(6) . . . . ?
C17 C16 C13 C15 33.7(6) . . . . ?
C17 C14 C15 C13 49.5(6) . . . . ?
C20 C18 C19 C17 -135.3(12) . . . . ?
C20 C18 C19 C21 -3.4(17) . . . . ?
C20 C18 C19 C31 111.6(15) . . . . ?
C20 C18 C30 O10 129.4(17) . . . . ?
C20 C18 C30 O9 -80.0(17) . . . . ?
C20 C27 C25 O12 -117.6(13) . . . . ?
C20 C27 C25 C21 -17.9(16) . . . . ?
C55 C56 C57 C58 174.9(11) . . . . ?
O5 C33 O6 C55 11.1(12) . . . . ?
C15 C14 C17 C16 -30.7(6) . . . . ?
C15 C14 C17 C19 68.1(12) . . . . ?
C28 C21 C19 C18 13(3) . . . . ?
C28 C21 C19 C17 114(3) . . . . ?
C28 C21 C19 C31 -110(3) . . . . ?
C28 C21 C25 O12 70.1(16) . . . . ?
C28 C21 C25 C27 -16.4(16) . . . . ?
C28 C20 C27 O11 -78.6(19) . . . . ?
C28 C20 C27 C25 49.4(18) . . . . ?
O10 C34 C35 C36 -136.6(16) . . . . ?
O10 C34 C35 C40 45(2) . . . . ?
C48 C49 C50 C51 178(2) . . . . ?
C48 C49 C54 C53 157(2) . . . . ?
C65 C76 B3 O12 -166.9(10) . . . . ?
C65 C76 B3 O11 -8.5(18) . . . . ?
C9 C11 C13 C16 170.0(5) . . . . ?
C9 C11 C13 C15 62.8(6) . . . . ?
C9 C8 C6 C4 70.7(5) . . . . ?
C9 C8 C6 C10 -36.4(4) . . . . ?
C9 C8 C33 O5 -111.0(8) . . . . ?
C9 C8 C33 O6 84.2(8) . . . . ?
C22 C18 C19 C23 -4.8(11) . . . . ?
C22 C18 C19 C17 -111.1(10) . . . . ?
C22 C18 C19 C31 135.7(13) . . . . ?
C22 C18 C30 O10 115.6(15) . . . . ?
C22 C18 C30 O9 -93.8(16) . . . . ?
C22 C24 C26 C23 24(3) . . . . ?
C22 C24 C26 O13 -121(2) . . . . ?
C41 O4 C32 O3 3.7(11) . . . . ?
C41 O4 C32 C9 177.6(7) . . . . ?
C41 C42 C47 C46 -179.0(12) . . . . ?
O7 C48 C49 C50 58(3) . . . . ?
O7 C48 C49 C54 -141(2) . . . . ?
O7 C31 C19 C18 162.8(14) . . . . ?
O7 C31 C19 C23 -67(2) . . . . ?
O7 C31 C19 C17 66(2) . . . . ?
O7 C31 C19 C21 -79.2(18) . . . . ?
O11 C27 C25 O12 1(3) . . . . ?
O11 C27 C25 C21 101(3) . . . . ?
C19 C18 C20 C28 -10(3) . . . . ?
C19 C18 C20 C27 77.7(13) . . . . ?
C19 C18 C22 C29 -48.8(16) . . . . ?
C19 C18 C22 C24 68.6(17) . . . . ?
C19 C18 C30 O10 -131.0(16) . . . . ?
C19 C18 C30 O9 19.6(18) . . . . ?
C19 C23 C26 O13 -172.5(17) . . . . ?
C19 C23 C26 C24 50(3) . . . . ?
C19 C21 C28 C20 -21(4) . . . . ?
C19 C21 C25 O12 174.4(15) . . . . ?
C19 C21 C25 C27 87.9(17) . . . . ?
C19 C31 O7 C48 175.6(14) . . . . ?
C76 C65 C66 C76 6.5(16) . . . 11_566 ?
O8 C31 O7 C48 -5(3) . . . . ?
O8 C31 C19 C18 -17(2) . . . . ?
O8 C31 C19 C23 113(2) . . . . ?
O8 C31 C19 C17 -113.1(19) . . . . ?
O8 C31 C19 C21 101(2) . . . . ?
C30 C18 C20 C28 109(3) . . . . ?
C30 C18 C20 C27 -162.6(12) . . . . ?
C30 C18 C22 C29 77.1(17) . . . . ?
C30 C18 C22 C24 -165.5(16) . . . . ?
C30 C18 C19 C23 -125.3(11) . . . . ?
C30 C18 C19 C17 128.4(9) . . . . ?
C30 C18 C19 C21 -99.7(16) . . . . ?
C30 C18 C19 C31 15.2(17) . . . . ?
C30 O10 C34 C35 -124.8(19) . . . . ?
B3 O12 C25 C21 -116.3(14) . . . . ?
B3 O12 C25 C27 -10.3(18) . . . . ?
B3 O11 C27 C20 115.0(13) . . . . ?
B3 O11 C27 C25 7(3) . . . . ?
O6 C55 C56 C61 -71.2(12) . . . . ?
O6 C55 C56 C57 111.4(11) . . . . ?
C60 C61 C56 C55 -179.9(10) . . . . ?
C60 C61 C56 C57 -2.2(14) . . . . ?
C61 C60 C59 C58 9(2) . . . . ?
C61 C56 C57 C58 -2.4(15) . . . . ?
C56 C55 O6 C33 174.7(8) . . . . ?
C56 C57 C58 C59 12(2) . . . . ?
C57 C58 C59 C60 -15(3) . . . . ?
C59 C60 C61 C56 -1.0(16) . . . . ?
C43 C42 C47 C46 -3.1(16) . . . . ?
C42 C43 C44 C45 3.3(17) . . . . ?
C42 C47 C46 C45 8(3) . . . . ?
C47 C46 C45 C44 -8(4) . . . . ?
C46 C45 C44 C43 2(3) . . . . ?
C44 C43 C42 C41 172.7(9) . . . . ?
C44 C43 C42 C47 -3.0(14) . . . . ?
C34 O10 C30 C18 -178.3(18) . . . . ?
C34 O10 C30 O9 29(3) . . . . ?
C34 C35 C40 C39 -178.9(15) . . . . ?
C37 C36 C35 C34 -179.0(18) . . . . ?
C37 C36 C35 C40 -1(2) . . . . ?
C36 C37 C38 C39 1(3) . . . . ?
C36 C35 C40 C39 3(2) . . . . ?
C35 C40 C39 C38 -4(2) . . . . ?
C40 C39 C38 C37 1(3) . . . . ?
C38 C37 C36 C35 -1(2) . . . . ?
C49 C48 O7 C31 70.9(19) . . . . ?
C49 C50 C51 C52 2(3) . . . . ?
C50 C49 C54 C53 -40(3) . . . . ?
C50 C51 C52 C53 6(5) . . . . ?
C51 C52 C53 C54 -33(5) . . . . ?
C52 C53 C54 C49 52(4) . . . . ?
C54 C49 C50 C51 15(2) . . . . ?
C66 C65 C76 B3 -177.3(11) . . . . ?
C66 C65 C76 C66 7.3(13) . . . 11_566 ?
C66 C76 B3 O12 8(2) 11_566 . . . ?
C66 C76 B3 O11 166.3(14) 11_566 . . . ?
O14 C24 C26 C23 142(2) . . . . ?
O14 C24 C26 O13 -3(2) . . . . ?
C64 C63 C62 C64 14(4) . . . 11_566 ?
C63 C64 B2 O14 -22(3) . . . . ?
C63 C64 B2 O13 -168.6(15) . . . . ?
C62 C64 C63 C62 -9(3) 11_566 . . . ?
C62 C64 B2 O14 173(3) 11_566 . . . ?
C62 C64 B2 O13 27(4) 11_566 . . . ?
C27 C20 C28 C21 -84(3) . . . . ?
C27 O11 B3 O12 -14.1(19) . . . . ?
C27 O11 B3 C76 -174.1(19) . . . . ?
C25 O12 B3 O11 17.0(16) . . . . ?
C25 O12 B3 C76 177.2(16) . . . . ?
C25 C21 C28 C20 73(4) . . . . ?
C25 C21 C19 C18 -75.0(16) . . . . ?
C25 C21 C19 C17 26(2) . . . . ?
C25 C21 C19 C31 162.0(18) . . . . ?
B2 O14 C24 C22 111.7(19) . . . . ?
B2 O14 C24 C26 0.3(14) . . . . ?
B2 O13 C26 C23 -130(2) . . . . ?
B2 O13 C26 C24 6(3) . . . . ?
B2 C64 C63 C62 -177(2) . . . . ?
C29 C23 C19 C18 54(2) . . . . ?
C29 C23 C19 C17 143(2) . . . . ?
C29 C23 C19 C31 -81(3) . . . . ?
C29 C23 C26 O13 82(3) . . . . ?
C29 C23 C26 C24 -55(2) . . . . ?
C29 C22 C24 O14 -84(3) . . . . ?
C29 C22 C24 C26 24(3) . . . . ?
C24 C22 C29 C23 -44(3) . . . . ?
C24 O14 B2 O13 3.0(12) . . . . ?
C24 O14 B2 C64 -146(2) . . . . ?
C26 C23 C19 C18 -55(2) . . . . ?
C26 C23 C19 C17 35(3) . . . . ?
C26 C23 C19 C31 171(2) . . . . ?
C26 O13 B2 O14 -6(2) . . . . ?
C26 O13 B2 C64 146(2) . . . . ?

loop_
_twin_individual_id
_twin_individual_mass_fraction_refined
1 0(2)
2 1(2)

loop_
_smtbx_masks_void_nr
_smtbx_masks_void_average_x
_smtbx_masks_void_average_y
_smtbx_masks_void_average_z
_smtbx_masks_void_volume
_smtbx_masks_void_count_electrons
_smtbx_masks_void_content
1 -0.482 -0.531 -0.238 8429.6 1369.8 ?
2 0.000 0.000 0.500 739.1 92.9 ?
3 0.000 0.500 0.000 739.1 92.9 ?
4 0.000 0.500 0.500 739.1 92.9 ?
5 0.500 0.000 0.000 739.1 92.9 ?
6 0.500 0.500 0.000 739.1 92.9 ?
7 0.500 0.000 0.500 739.1 92.9 ?
